data_4000792
loop_
_publ_author_name
'Zhang, Junjie'
'Zhang, Zhonghan'
'Zhang, Weiguo'
'Zheng, Qingxin'
'Sun, Youxuan'
'Zhang, Chengqian'
'Tao, Xutang'

_publ_section_title
;
 Polymorphism of BaTeMo2O9: A New Polar Polymorph and the Phase
 Transformation
;
_journal_issue 16
_journal_name_full 'Chemistry of Materials'
_journal_page_first 3752
_journal_paper_doi 10.1021/cm2015143
_journal_volume 23
_journal_year 2011
_chemical_formula_moiety ' Mo4 O18 Te2, 2(Ba)'
_chemical_formula_sum 'Ba Mo2 O9 Te'
_chemical_formula_weight 600.82
_chemical_name_systematic
;
 ?
;
_space_group_IT_number 29
_symmetry_cell_setting orthorhombic
_symmetry_space_group_name_Hall 'P 2c -2ac'
_symmetry_space_group_name_H-M 'P c a 21'
_atom_sites_solution_primary direct
_atom_sites_solution_secondary difmap
_audit_creation_method SHELXL-97
_cell_angle_alpha 90.00
_cell_angle_beta 90.00
_cell_angle_gamma 90.00
_cell_formula_units_Z 8
_cell_length_a 14.8683(2)
_cell_length_b 5.6636(1)
_cell_length_c 17.6849(3)
_cell_measurement_reflns_used 8329
_cell_measurement_temperature 293(2)
_cell_measurement_theta_max 36.79
_cell_measurement_theta_min 3.58
_cell_volume 1489.21(4)
_computing_cell_refinement 'APEX2 Software Suite (Bruker,2005)'
_computing_data_collection 'APEX2 Software Suite (Bruker,2005)'
_computing_data_reduction 'APEX2 Software Suite (Bruker,2005)'
_computing_molecular_graphics 'SHELXTL (Bruker, 1997)'
_computing_publication_material 'WINGX (Farrugia,1999)'
_computing_structure_refinement 'SHELXL-97 (Sheldrick, 1997)'
_computing_structure_solution 'SIR97 (Altomare,1999)'
_diffrn_ambient_temperature 293(2)
_diffrn_measured_fraction_theta_full 0.997
_diffrn_measured_fraction_theta_max 0.944
_diffrn_measurement_device_type 'Bruker APEX2 CCD area-detector diffractometer'
_diffrn_measurement_method '\f and \w scans'
_diffrn_radiation_monochromator graphite
_diffrn_radiation_source 'fine-focus sealed tube'
_diffrn_radiation_type MoK\a
_diffrn_radiation_wavelength 0.71073
_diffrn_reflns_av_R_equivalents 0.0211
_diffrn_reflns_av_sigmaI/netI 0.0280
_diffrn_reflns_limit_h_max 23
_diffrn_reflns_limit_h_min -24
_diffrn_reflns_limit_k_max 9
_diffrn_reflns_limit_k_min -7
_diffrn_reflns_limit_l_max 29
_diffrn_reflns_limit_l_min -21
_diffrn_reflns_number 14719
_diffrn_reflns_theta_full 32.50
_diffrn_reflns_theta_max 37.15
_diffrn_reflns_theta_min 2.30
_diffrn_standards_number 0
_exptl_absorpt_coefficient_mu 12.411
_exptl_absorpt_correction_T_max 0.3422
_exptl_absorpt_correction_T_min 0.2754
_exptl_absorpt_correction_type multi-scan
_exptl_absorpt_process_details 'APEX2 Software Suite (Bruker,2005)'
_exptl_crystal_colour colourless
_exptl_crystal_density_diffrn 5.360
_exptl_crystal_density_method 'not measured'
_exptl_crystal_description prism
_exptl_crystal_F_000 2112
_exptl_crystal_size_max 0.14
_exptl_crystal_size_mid 0.13
_exptl_crystal_size_min 0.11
_refine_diff_density_max 1.298
_refine_diff_density_min -0.948
_refine_diff_density_rms 0.212
_refine_ls_abs_structure_details 'Flack H D (1983), Acta Cryst. A39, 876-881'
_refine_ls_abs_structure_Flack 0.064(16)
_refine_ls_extinction_coef 0.00233(4)
_refine_ls_extinction_expression Fc^*^=kFc[1+0.001xFc^2^\l^3^/sin(2\q)]^-1/4^
_refine_ls_extinction_method SHELXL
_refine_ls_goodness_of_fit_ref 1.107
_refine_ls_matrix_type full
_refine_ls_number_parameters 236
_refine_ls_number_reflns 5906
_refine_ls_number_restraints 1
_refine_ls_restrained_S_all 1.107
_refine_ls_R_factor_all 0.0220
_refine_ls_R_factor_gt 0.0205
_refine_ls_shift/su_max 0.002
_refine_ls_shift/su_mean 0.000
_refine_ls_structure_factor_coef Fsqd
_refine_ls_weighting_details 'calc w=1/[\s^2^(Fo^2^)+(0.0083P)^2^+1.3711P] where P=(Fo^2^+2Fc^2^)/3'
_refine_ls_weighting_scheme calc
_refine_ls_wR_factor_gt 0.0383
_refine_ls_wR_factor_ref 0.0387
_reflns_number_gt 5691
_reflns_number_total 5906
_reflns_threshold_expression >2sigma(I)
_cod_data_source_file cm2015143_si_002.cif
_cod_data_source_block zhangjj01
_cod_depositor_comments
;
The following automatic conversions were performed:

'_symmetry_cell_setting' value 'Orthorhombic' changed to
'orthorhombic' according to
/home/saulius/struct/CIF-dictionaries/cif_core.dic dictionary named
'cif_core.dic' version 2.4.1 from 2010-06-29.

Automatic conversion script
Id: cif_fix_values 1715 2011-07-08 13:25:40Z adriana 
;
_cod_original_sg_symbol_Hall 'P 2c -2ac '
_cod_original_sg_symbol_H-M 'Pca2(1) '
_cod_database_code 4000792

loop_
_symmetry_equiv_pos_as_xyz
'x, y, z'
'-x, -y, z+1/2'
'-x+1/2, y, z+1/2'
'x+1/2, -y, z'

loop_
_atom_site_label
_atom_site_type_symbol
_atom_site_fract_x
_atom_site_fract_y
_atom_site_fract_z
_atom_site_U_iso_or_equiv
_atom_site_adp_type
_atom_site_occupancy
_atom_site_symmetry_multiplicity
_atom_site_calc_flag
Ba1 Ba 0.83844(2) 0.02470(5) 0.70106(2) 0.01235(7) Uani 1 1 d
Ba2 Ba 0.59128(2) 0.50931(5) 0.76276(3) 0.01270(8) Uani 1 1 d
Mo1 Mo 0.74289(3) 0.51943(7) 0.57244(4) 0.00705(9) Uani 1 1 d
Mo2 Mo 0.66270(3) 0.52207(7) 0.35036(4) 0.00690(9) Uani 1 1 d
Mo3 Mo 0.50978(3) 1.01397(6) 0.39096(4) 0.00723(9) Uani 1 1 d
Mo4 Mo 0.58844(3) 1.02435(7) 0.61310(4) 0.00696(9) Uani 1 1 d
O1 O 0.66938(18) 0.1720(6) 0.55750(18) 0.0129(6) Uani 1 1 d
O2 O 0.84435(18) 0.2578(7) 0.5535(2) 0.0105(7) Uani 1 1 d
O3 O 0.7390(2) 0.4405(7) 0.6684(2) 0.0142(6) Uani 1 1 d
O4 O 0.8244(2) 0.7365(7) 0.5713(3) 0.0171(8) Uani 1 1 d
O5 O 0.6485(2) 0.9531(7) 0.6946(3) 0.0141(7) Uani 1 1 d
O6 O 0.5171(2) 1.2499(7) 0.6424(3) 0.0160(8) Uani 1 1 d
O7 O 0.4948(2) 0.7537(6) 0.6379(2) 0.0088(6) Uani 1 1 d
O8 O 0.64130(19) 0.6795(6) 0.56148(19) 0.0135(6) Uani 1 1 d
O9 O 0.7431(2) 0.4530(6) 0.4532(2) 0.0076(5) Uani 1 1 d
O10 O 0.90867(17) 0.2537(7) 0.4101(2) 0.0102(7) Uani 1 1 d
O11 O 0.7571(2) 0.2552(6) 0.3261(2) 0.0098(6) Uani 1 1 d
O12 O 0.5989(2) 0.4497(7) 0.2709(3) 0.0136(7) Uani 1 1 d
O13 O 0.58481(17) 0.6790(6) 0.40732(18) 0.0131(6) Uani 1 1 d
O14 O 0.7340(2) 0.7422(7) 0.3174(3) 0.0135(8) Uani 1 1 d
O15 O 0.5129(2) 0.9439(8) 0.2949(2) 0.0166(7) Uani 1 1 d
O16 O 0.4242(2) 1.2227(7) 0.3934(2) 0.0181(8) Uani 1 1 d
O17 O 0.60892(19) 1.1834(6) 0.40212(19) 0.0147(6) Uani 1 1 d
O18 O 0.5089(2) 0.9499(6) 0.5116(2) 0.0081(6) Uani 1 1 d
Te1 Te 0.788013(14) 0.14791(5) 0.42582(3) 0.00790(5) Uani 1 1 d
Te2 Te 0.466572(14) 0.64288(5) 0.53877(3) 0.00777(5) Uani 1 1 d

loop_
_atom_site_aniso_label
_atom_site_aniso_U_11
_atom_site_aniso_U_22
_atom_site_aniso_U_33
_atom_site_aniso_U_23
_atom_site_aniso_U_13
_atom_site_aniso_U_12
Ba1 0.01189(12) 0.01476(13) 0.01040(19) 0.00080(13) -0.00039(12) -0.00140(8)
Ba2 0.01139(12) 0.01663(15) 0.01008(19) -0.00063(10) 0.00027(12) 0.00012(8)
Mo1 0.00704(15) 0.00811(18) 0.0060(2) -0.00121(15) -0.00039(15) 0.00136(10)
Mo2 0.00712(15) 0.00698(16) 0.0066(2) 0.00045(16) -0.00004(13) 0.00106(10)
Mo3 0.00697(15) 0.00856(19) 0.0061(2) 0.00184(14) -0.00025(15) -0.00175(10)
Mo4 0.00778(16) 0.00694(16) 0.0062(2) 0.00005(16) -0.00062(13) -0.00150(10)
O1 0.0136(12) 0.0136(15) 0.0116(15) 0.0007(13) 0.0004(10) -0.0035(11)
O2 0.0085(11) 0.0124(14) 0.0106(18) 0.0000(12) 0.0017(11) 0.0026(10)
O3 0.0186(15) 0.0181(16) 0.0058(16) 0.0006(16) -0.0010(11) 0.0038(14)
O4 0.0172(13) 0.0151(17) 0.019(2) -0.0064(16) 0.0003(14) -0.0053(12)
O5 0.0124(13) 0.0183(15) 0.0117(18) 0.0022(18) -0.0067(12) -0.0041(13)
O6 0.0173(15) 0.0168(18) 0.0139(17) -0.0024(15) 0.0010(14) 0.0022(12)
O7 0.0088(12) 0.0133(15) 0.0044(14) -0.0003(12) -0.0007(11) -0.0010(11)
O8 0.0143(12) 0.0136(15) 0.0127(15) -0.0009(13) 0.0017(11) 0.0054(11)
O9 0.0081(11) 0.0087(12) 0.0060(14) 0.0010(15) 0.0005(10) 0.0031(11)
O10 0.0051(11) 0.0122(14) 0.0134(19) 0.0002(13) 0.0029(10) 0.0004(9)
O11 0.0141(13) 0.0086(14) 0.0066(15) 0.0004(12) 0.0027(12) 0.0012(11)
O12 0.0131(13) 0.0172(15) 0.0106(18) -0.0016(18) -0.0021(12) 0.0005(13)
O13 0.0104(11) 0.0166(16) 0.0122(15) -0.0012(13) 0.0003(10) 0.0063(10)
O14 0.0135(14) 0.0118(16) 0.0152(18) 0.0016(14) -0.0009(13) -0.0052(11)
O15 0.0175(15) 0.0258(19) 0.0064(16) -0.0004(17) 0.0001(12) -0.0044(15)
O16 0.0170(13) 0.0178(18) 0.020(2) 0.0046(16) 0.0017(14) 0.0042(13)
O17 0.0119(11) 0.0188(16) 0.0135(15) 0.0076(14) -0.0037(11) -0.0086(11)
O18 0.0088(11) 0.0073(12) 0.0081(15) 0.0028(15) -0.0022(10) -0.0008(11)
Te1 0.00774(8) 0.00715(11) 0.00882(11) 0.00081(11) 0.00000(8) 0.00099(7)
Te2 0.00772(8) 0.00678(11) 0.00881(10) -0.00065(10) 0.00016(8) -0.00087(7)

loop_
_atom_type_symbol
_atom_type_description
_atom_type_scat_dispersion_real
_atom_type_scat_dispersion_imag
_atom_type_scat_source
O O 0.0106 0.0060 'International Tables Vol C Tables 4.2.6.8 and 6.1.1.4'
Mo Mo -1.6832 0.6857 'International Tables Vol C Tables 4.2.6.8 and 6.1.1.4'
Te Te -0.5308 1.6751 'International Tables Vol C Tables 4.2.6.8 and 6.1.1.4'
Ba Ba -0.3244 2.2819 'International Tables Vol C Tables 4.2.6.8 and 6.1.1.4'

loop_
_geom_angle_atom_site_label_1
_geom_angle_atom_site_label_2
_geom_angle_atom_site_label_3
_geom_angle
_geom_angle_site_symmetry_1
_geom_angle_site_symmetry_3
O15 Ba1 O14 77.08(11) 3_645 3_645
O15 Ba1 O4 116.43(12) 3_645 1_545
O14 Ba1 O4 103.68(12) 3_645 1_545
O15 Ba1 O3 131.82(11) 3_645 .
O14 Ba1 O3 114.85(10) 3_645 .
O4 Ba1 O3 105.99(12) 1_545 .
O15 Ba1 O5 141.31(13) 3_645 1_545
O14 Ba1 O5 64.57(12) 3_645 1_545
O4 Ba1 O5 79.20(12) 1_545 1_545
O3 Ba1 O5 66.10(11) . 1_545
O15 Ba1 O12 67.99(12) 3_645 3_655
O14 Ba1 O12 106.68(13) 3_645 3_655
O4 Ba1 O12 149.43(12) 1_545 3_655
O3 Ba1 O12 63.87(11) . 3_655
O5 Ba1 O12 117.29(10) 1_545 3_655
O15 Ba1 O7 70.29(11) 3_645 4_565
O14 Ba1 O7 147.34(12) 3_645 4_565
O4 Ba1 O7 89.79(11) 1_545 4_565
O3 Ba1 O7 88.85(10) . 4_565
O5 Ba1 O7 148.03(12) 1_545 4_565
O12 Ba1 O7 62.36(11) 3_655 4_565
O15 Ba1 O2 125.35(10) 3_645 .
O14 Ba1 O2 156.65(10) 3_645 .
O4 Ba1 O2 62.51(13) 1_545 .
O3 Ba1 O2 57.30(10) . .
O5 Ba1 O2 93.34(11) 1_545 .
O12 Ba1 O2 89.73(12) 3_655 .
O7 Ba1 O2 55.32(9) 4_565 .
O15 Ba1 O11 90.46(11) 3_645 3_655
O14 Ba1 O11 61.17(12) 3_645 3_655
O4 Ba1 O11 146.50(9) 1_545 3_655
O3 Ba1 O11 62.14(11) . 3_655
O5 Ba1 O11 67.32(11) 1_545 3_655
O12 Ba1 O11 57.19(10) 3_655 3_655
O7 Ba1 O11 119.41(12) 4_565 3_655
O2 Ba1 O11 119.07(10) . 3_655
O15 Ba1 O6 57.72(12) 3_645 4_565
O14 Ba1 O6 105.90(11) 3_645 4_565
O4 Ba1 O6 61.57(10) 1_545 4_565
O3 Ba1 O6 139.25(11) . 4_565
O5 Ba1 O6 136.74(11) 1_545 4_565
O12 Ba1 O6 105.93(10) 3_655 4_565
O7 Ba1 O6 54.70(11) 4_565 4_565
O2 Ba1 O6 84.63(10) . 4_565
O11 Ba1 O6 148.16(13) 3_655 4_565
O15 Ba1 Mo2 73.59(9) 3_645 3_655
O14 Ba1 Mo2 85.03(9) 3_645 3_655
O4 Ba1 Mo2 167.74(9) 1_545 3_655
O3 Ba1 Mo2 62.10(8) . 3_655
O5 Ba1 Mo2 97.26(9) 1_545 3_655
O12 Ba1 Mo2 24.84(8) 3_655 3_655
O7 Ba1 Mo2 87.17(8) 4_565 3_655
O2 Ba1 Mo2 106.31(7) . 3_655
O11 Ba1 Mo2 32.65(6) 3_655 3_655
O6 Ba1 Mo2 124.84(7) 4_565 3_655
O15 Ba1 Mo2 58.72(9) 3_645 3_645
O14 Ba1 Mo2 23.97(6) 3_645 3_645
O4 Ba1 Mo2 97.37(9) 1_545 3_645
O3 Ba1 Mo2 138.09(8) . 3_645
O5 Ba1 Mo2 85.33(9) 1_545 3_645
O12 Ba1 Mo2 108.96(9) 3_655 3_645
O7 Ba1 Mo2 126.09(7) 4_565 3_645
O2 Ba1 Mo2 159.63(7) . 3_645
O11 Ba1 Mo2 79.14(7) 3_655 3_645
O6 Ba1 Mo2 82.53(8) 4_565 3_645
Mo2 Ba1 Mo2 94.007(18) 3_655 3_645
O16 Ba2 O3 129.87(11) 2_675 .
O16 Ba2 O6 152.13(10) 2_675 1_545
O3 Ba2 O6 77.42(11) . 1_545
O16 Ba2 O12 80.25(11) 2_675 2_665
O3 Ba2 O12 145.72(13) . 2_665
O6 Ba2 O12 71.98(12) 1_545 2_665
O16 Ba2 O11 90.81(11) 2_675 3_655
O3 Ba2 O11 63.21(11) . 3_655
O6 Ba2 O11 109.75(11) 1_545 3_655
O12 Ba2 O11 142.64(12) 2_665 3_655
O16 Ba2 O5 84.07(13) 2_675 .
O3 Ba2 O5 69.07(12) . .
O6 Ba2 O5 104.61(13) 1_545 .
O12 Ba2 O5 103.95(12) 2_665 .
O11 Ba2 O5 111.15(10) 3_655 .
O16 Ba2 O7 108.89(11) 2_675 .
O3 Ba2 O7 90.02(11) . .
O6 Ba2 O7 59.48(13) 1_545 .
O12 Ba2 O7 61.28(12) 2_665 .
O11 Ba2 O7 153.20(13) 3_655 .
O5 Ba2 O7 55.43(10) . .
O16 Ba2 O10 62.47(12) 2_675 3_655
O3 Ba2 O10 117.10(10) . 3_655
O6 Ba2 O10 114.08(11) 1_545 3_655
O12 Ba2 O10 89.76(11) 2_665 3_655
O11 Ba2 O10 54.61(9) 3_655 3_655
O5 Ba2 O10 141.28(11) . 3_655
O7 Ba2 O10 151.05(8) . 3_655
O16 Ba2 O15 105.23(12) 2_675 2_665
O3 Ba2 O15 113.22(14) . 2_665
O6 Ba2 O15 60.17(12) 1_545 2_665
O12 Ba2 O15 63.50(11) 2_665 2_665
O11 Ba2 O15 84.57(10) 3_655 2_665
O5 Ba2 O15 161.94(11) . 2_665
O7 Ba2 O15 106.56(10) . 2_665
O10 Ba2 O15 55.15(10) 3_655 2_665
O16 Ba2 O14 64.73(10) 2_675 3_655
O3 Ba2 O14 65.26(11) . 3_655
O6 Ba2 O14 142.61(12) 1_545 3_655
O12 Ba2 O14 142.33(11) 2_665 3_655
O11 Ba2 O14 55.51(11) 3_655 3_655
O5 Ba2 O14 60.81(11) . 3_655
O7 Ba2 O14 116.21(11) . 3_655
O10 Ba2 O14 86.19(10) 3_655 3_655
O15 Ba2 O14 137.10(11) 2_665 3_655
O16 Ba2 Mo4 166.15(9) 2_675 1_545
O3 Ba2 Mo4 59.49(8) . 1_545
O6 Ba2 Mo4 25.05(7) 1_545 1_545
O12 Ba2 Mo4 94.75(9) 2_665 1_545
O11 Ba2 Mo4 85.38(8) 3_655 1_545
O5 Ba2 Mo4 109.72(10) . 1_545
O7 Ba2 Mo4 79.32(7) . 1_545
O10 Ba2 Mo4 104.87(7) 3_655 1_545
O15 Ba2 Mo4 61.19(8) 2_665 1_545
O14 Ba2 Mo4 122.49(7) 3_655 1_545
O16 Ba2 Mo3 24.39(7) 2_675 2_675
O3 Ba2 Mo3 139.65(9) . 2_675
O6 Ba2 Mo3 131.48(7) 1_545 2_675
O12 Ba2 Mo3 61.47(9) 2_665 2_675
O11 Ba2 Mo3 115.20(8) 3_655 2_675
O5 Ba2 Mo3 75.60(9) . 2_675
O7 Ba2 Mo3 85.54(8) . 2_675
O10 Ba2 Mo3 79.94(7) 3_655 2_675
O15 Ba2 Mo3 106.45(8) 2_665 2_675
O14 Ba2 Mo3 80.96(7) 3_655 2_675
Mo4 Ba2 Mo3 155.979(13) 1_545 2_675
O4 Mo1 O3 102.4(2) . .
O4 Mo1 O8 103.49(17) . .
O3 Mo1 O8 102.00(16) . .
O4 Mo1 O2 89.77(17) . .
O3 Mo1 O2 89.89(16) . .
O8 Mo1 O2 159.63(15) . .
O4 Mo1 O9 96.48(17) . .
O3 Mo1 O9 155.07(16) . .
O8 Mo1 O9 89.04(14) . .
O2 Mo1 O9 73.95(13) . .
O4 Mo1 O1 162.82(15) . .
O3 Mo1 O1 82.86(16) . .
O8 Mo1 O1 91.16(13) . .
O2 Mo1 O1 73.78(12) . .
O9 Mo1 O1 74.54(13) . .
O4 Mo1 Ba1 39.90(14) . 1_565
O3 Mo1 Ba1 68.73(14) . 1_565
O8 Mo1 Ba1 89.94(11) . 1_565
O2 Mo1 Ba1 109.91(9) . 1_565
O9 Mo1 Ba1 134.31(10) . 1_565
O1 Mo1 Ba1 151.15(9) . 1_565
O14 Mo2 O12 103.3(2) . .
O14 Mo2 O13 103.27(18) . .
O12 Mo2 O13 102.74(16) . .
O14 Mo2 O11 92.29(18) . .
O12 Mo2 O11 91.70(17) . .
O13 Mo2 O11 155.52(16) . .
O14 Mo2 O9 94.20(16) . .
O12 Mo2 O9 156.22(17) . .
O13 Mo2 O9 88.54(14) . .
O11 Mo2 O9 71.35(15) . .
O14 Mo2 O17 163.02(14) . 1_545
O12 Mo2 O17 86.28(16) . 1_545
O13 Mo2 O17 87.96(14) . 1_545
O11 Mo2 O17 73.18(13) . 1_545
O9 Mo2 O17 73.11(12) . 1_545
O14 Mo2 Ba1 107.26(15) . 3_654
O12 Mo2 Ba1 43.54(13) . 3_654
O13 Mo2 Ba1 138.69(10) . 3_654
O11 Mo2 Ba1 48.73(11) . 3_654
O9 Mo2 Ba1 115.83(10) . 3_654
O17 Mo2 Ba1 69.99(9) 1_545 3_654
O14 Mo2 Ba1 41.25(12) . 3_664
O12 Mo2 Ba1 67.77(13) . 3_664
O13 Mo2 Ba1 90.91(11) . 3_664
O11 Mo2 Ba1 112.99(11) . 3_664
O9 Mo2 Ba1 133.74(9) . 3_664
O17 Mo2 Ba1 153.11(8) 1_545 3_664
Ba1 Mo2 Ba1 94.007(18) 3_654 3_664
O14 Mo2 Ba2 47.19(12) . 3_654
O12 Mo2 Ba2 100.47(13) . 3_654
O13 Mo2 Ba2 146.27(11) . 3_654
O11 Mo2 Ba2 45.11(10) . 3_654
O9 Mo2 Ba2 79.61(9) . 3_654
O17 Mo2 Ba2 117.77(8) 1_545 3_654
Ba1 Mo2 Ba2 73.987(13) 3_654 3_654
Ba1 Mo2 Ba2 75.653(13) 3_664 3_654
O16 Mo3 O15 101.5(2) . .
O16 Mo3 O17 103.78(18) . .
O15 Mo3 O17 102.10(17) . .
O16 Mo3 O10 87.93(18) . 4_465
O15 Mo3 O10 90.64(17) . 4_465
O17 Mo3 O10 160.40(15) . 4_465
O16 Mo3 O18 94.87(17) . .
O15 Mo3 O18 157.17(17) . .
O17 Mo3 O18 89.20(14) . .
O10 Mo3 O18 73.99(14) 4_465 .
O16 Mo3 O13 161.15(16) . .
O15 Mo3 O13 85.35(17) . .
O17 Mo3 O13 91.73(13) . .
O10 Mo3 O13 74.33(12) 4_465 .
O18 Mo3 O13 74.41(12) . .
O16 Mo3 Ba2 41.26(14) . 2_674
O15 Mo3 Ba2 66.11(15) . 2_674
O17 Mo3 Ba2 90.61(11) . 2_674
O10 Mo3 Ba2 108.29(9) 4_465 2_674
O18 Mo3 Ba2 134.34(9) . 2_674
O13 Mo3 Ba2 151.19(9) . 2_674
O16 Mo3 Ba2 104.00(14) . 2_664
O15 Mo3 Ba2 45.07(14) . 2_664
O17 Mo3 Ba2 140.66(12) . 2_664
O10 Mo3 Ba2 46.50(11) 4_465 2_664
O18 Mo3 Ba2 115.46(9) . 2_664
O13 Mo3 Ba2 68.38(8) . 2_664
Ba2 Mo3 Ba2 92.244(17) 2_674 2_664
O6 Mo4 O5 103.7(2) . .
O6 Mo4 O1 103.51(18) . 1_565
O5 Mo4 O1 102.79(16) . 1_565
O6 Mo4 O7 93.98(18) . .
O5 Mo4 O7 89.86(17) . .
O1 Mo4 O7 155.12(16) 1_565 .
O6 Mo4 O18 93.22(17) . .
O5 Mo4 O18 155.47(16) . .
O1 Mo4 O18 90.16(14) 1_565 .
O7 Mo4 O18 71.07(15) . .
O6 Mo4 O8 162.27(15) . .
O5 Mo4 O8 87.51(16) . .
O1 Mo4 O8 87.03(13) 1_565 .
O7 Mo4 O8 72.01(13) . .
O18 Mo4 O8 72.25(12) . .
O6 Mo4 Ba2 43.22(14) . 1_565
O5 Mo4 Ba2 65.62(14) . 1_565
O1 Mo4 Ba2 92.17(11) 1_565 1_565
O7 Mo4 Ba2 112.64(11) . 1_565
O18 Mo4 Ba2 135.48(9) . 1_565
O8 Mo4 Ba2 152.26(8) . 1_565
O6 Mo4 Ba1 116.56(13) . 1_565
O5 Mo4 Ba1 37.66(13) . 1_565
O1 Mo4 Ba1 65.53(10) 1_565 1_565
O7 Mo4 Ba1 121.80(10) . 1_565
O18 Mo4 Ba1 144.54(9) . 1_565
O8 Mo4 Ba1 80.68(8) . 1_565
Ba2 Mo4 Ba1 73.834(13) 1_565 1_565
Mo4 O1 Mo1 132.48(17) 1_545 .
Te2 O2 Mo1 119.03(18) 4_565 .
Te2 O2 Te1 105.59(14) 4_565 .
Mo1 O2 Te1 94.47(12) . .
Te2 O2 Ba1 106.36(13) 4_565 .
Mo1 O2 Ba1 98.72(12) . .
Te1 O2 Ba1 133.37(14) . .
Mo1 O3 Ba2 124.72(17) . .
Mo1 O3 Ba1 113.01(17) . .
Ba2 O3 Ba1 113.84(14) . .
Mo1 O4 Ba1 117.01(19) . 1_565
Mo4 O5 Ba1 120.4(2) . 1_565
Mo4 O5 Ba2 113.08(16) . .
Ba1 O5 Ba2 113.26(13) 1_565 .
Mo4 O6 Ba2 111.74(17) . 1_565
Mo4 O6 Ba1 104.02(17) . 4_465
Ba2 O6 Ba1 109.19(15) 1_565 4_465
Te2 O7 Mo4 101.09(18) . .
Te2 O7 Ba1 108.84(13) . 4_465
Mo4 O7 Ba1 107.27(14) . 4_465
Te2 O7 Ba2 129.42(16) . .
Mo4 O7 Ba2 100.02(12) . .
Ba1 O7 Ba2 107.78(13) 4_465 .
Mo1 O8 Mo4 133.13(17) . .
Te1 O9 Mo1 114.04(18) . .
Te1 O9 Mo2 98.08(17) . .
Mo1 O9 Mo2 141.07(16) . .
Te1 O10 Mo3 117.12(18) . 4_565
Te1 O10 Te2 105.28(15) . 4_565
Mo3 O10 Te2 93.84(13) 4_565 4_565
Te1 O10 Ba2 106.26(14) . 3_654
Mo3 O10 Ba2 101.77(13) 4_565 3_654
Te2 O10 Ba2 132.92(14) 4_565 3_654
Te1 O11 Mo2 101.52(18) . .
Te1 O11 Ba2 109.01(14) . 3_654
Mo2 O11 Ba2 103.92(13) . 3_654
Te1 O11 Ba1 131.82(16) . 3_654
Mo2 O11 Ba1 98.63(13) . 3_654
Ba2 O11 Ba1 107.81(13) 3_654 3_654
Mo2 O12 Ba2 124.2(2) . 2_664
Mo2 O12 Ba1 111.62(17) . 3_654
Ba2 O12 Ba1 111.77(13) 2_664 3_654
Mo2 O13 Mo3 133.03(18) . .
Mo2 O14 Ba1 114.78(15) . 3_664
Mo2 O14 Ba2 108.28(16) . 3_654
Ba1 O14 Ba2 109.73(14) 3_664 3_654
Mo3 O15 Ba1 124.11(18) . 3_664
Mo3 O15 Ba2 111.05(18) . 2_664
Ba1 O15 Ba2 115.31(14) 3_664 2_664
Mo3 O16 Ba2 114.35(18) . 2_674
Mo3 O17 Mo2 134.93(17) . 1_565
Te2 O18 Mo3 113.73(18) . .
Te2 O18 Mo4 98.44(16) . .
Mo3 O18 Mo4 140.56(16) . .
O10 Te1 O9 94.67(14) . .
O10 Te1 O11 89.51(16) . .
O9 Te1 O11 82.11(16) . .
O10 Te1 O2 74.81(12) . .
O9 Te1 O2 70.27(14) . .
O11 Te1 O2 146.58(14) . .
O10 Te1 Ba2 46.18(12) . 3_654
O9 Te1 Ba2 82.86(11) . 3_654
O11 Te1 Ba2 43.73(10) . 3_654
O2 Te1 Ba2 112.25(8) . 3_654
O7 Te2 O18 81.91(17) . .
O7 Te2 O2 89.27(15) . 4_465
O18 Te2 O2 94.54(14) . 4_465
O7 Te2 O10 146.51(14) . 4_465
O18 Te2 O10 70.83(14) . 4_465
O2 Te2 O10 74.30(11) 4_465 4_465
O7 Te2 Ba1 43.76(10) . 4_465
O18 Te2 Ba1 84.68(11) . 4_465
O2 Te2 Ba1 45.65(11) 4_465 4_465
O10 Te2 Ba1 112.69(8) 4_465 4_465

loop_
_geom_bond_atom_site_label_1
_geom_bond_atom_site_label_2
_geom_bond_distance
_geom_bond_site_symmetry_2
Ba1 O15 2.801(4) 3_645
Ba1 O14 2.820(4) 3_645
Ba1 O4 2.823(4) 1_545
Ba1 O3 2.840(4) .
Ba1 O5 2.855(3) 1_545
Ba1 O12 2.861(4) 3_655
Ba1 O7 2.869(3) 4_565
Ba1 O2 2.926(4) .
Ba1 O11 2.935(4) 3_655
Ba1 O6 3.249(4) 4_565
Ba2 O16 2.774(4) 2_675
Ba2 O3 2.786(4) .
Ba2 O6 2.812(4) 1_545
Ba2 O12 2.841(3) 2_665
Ba2 O11 2.900(3) 3_655
Ba2 O5 2.914(4) .
Ba2 O7 2.974(4) .
Ba2 O10 2.980(4) 3_655
Ba2 O15 3.052(4) 2_665
Ba2 O14 3.069(4) 3_655
Mo1 O4 1.727(4) .
Mo1 O3 1.755(4) .
Mo1 O8 1.772(3) .
Mo1 O2 2.141(3) .
Mo1 O9 2.143(4) .
Mo1 O1 2.266(3) .
Mo2 O14 1.738(4) .
Mo2 O12 1.745(4) .
Mo2 O13 1.774(3) .
Mo2 O11 2.107(3) .
Mo2 O9 2.210(4) .
Mo2 O17 2.271(3) 1_545
Mo3 O16 1.737(4) .
Mo3 O15 1.745(4) .
Mo3 O17 1.770(3) .
Mo3 O10 2.161(3) 4_465
Mo3 O18 2.164(4) .
Mo3 O13 2.220(3) .
Mo4 O6 1.739(4) .
Mo4 O5 1.744(4) .
Mo4 O1 1.765(3) 1_565
Mo4 O7 2.117(3) .
Mo4 O18 2.191(4) .
Mo4 O8 2.295(3) .
O1 Mo4 1.765(3) 1_545
O2 Te2 1.920(3) 4_565
O2 Te1 2.488(4) .
O4 Ba1 2.823(4) 1_565
O5 Ba1 2.855(3) 1_565
O6 Ba2 2.812(4) 1_565
O6 Ba1 3.249(4) 4_465
O7 Te2 1.909(4) .
O7 Ba1 2.869(3) 4_465
O9 Te1 1.915(4) .
O10 Te1 1.912(3) .
O10 Mo3 2.161(3) 4_565
O10 Te2 2.503(4) 4_565
O10 Ba2 2.980(4) 3_654
O11 Te1 1.921(4) .
O11 Ba2 2.900(3) 3_654
O11 Ba1 2.935(4) 3_654
O12 Ba2 2.841(3) 2_664
O12 Ba1 2.861(4) 3_654
O14 Ba1 2.820(4) 3_664
O14 Ba2 3.069(4) 3_654
O15 Ba1 2.801(4) 3_664
O15 Ba2 3.052(4) 2_664
O16 Ba2 2.774(4) 2_674
O17 Mo2 2.271(3) 1_565
O18 Te2 1.911(4) .
Te2 O2 1.920(3) 4_465
Te2 O10 2.503(4) 4_465

loop_
_geom_torsion_atom_site_label_1
_geom_torsion_atom_site_label_2
_geom_torsion_atom_site_label_3
_geom_torsion_atom_site_label_4
_geom_torsion
_geom_torsion_site_symmetry_1
_geom_torsion_site_symmetry_4
O4 Mo1 O1 Mo4 144.5(5) . 1_545
O3 Mo1 O1 Mo4 35.2(2) . 1_545
O8 Mo1 O1 Mo4 -66.7(2) . 1_545
O2 Mo1 O1 Mo4 127.2(2) . 1_545
O9 Mo1 O1 Mo4 -155.4(2) . 1_545
Ba1 Mo1 O1 Mo4 25.3(3) 1_565 1_545
O4 Mo1 O2 Te2 -3.4(3) . 4_565
O3 Mo1 O2 Te2 -105.8(2) . 4_565
O8 Mo1 O2 Te2 127.9(4) . 4_565
O9 Mo1 O2 Te2 93.5(2) . 4_565
O1 Mo1 O2 Te2 171.6(2) . 4_565
Ba1 Mo1 O2 Te2 -38.5(2) 1_565 4_565
O4 Mo1 O2 Te1 -113.94(17) . .
O3 Mo1 O2 Te1 143.62(15) . .
O8 Mo1 O2 Te1 17.3(5) . .
O9 Mo1 O2 Te1 -17.13(11) . .
O1 Mo1 O2 Te1 61.03(11) . .
Ba1 Mo1 O2 Te1 -149.11(6) 1_565 .
O4 Mo1 O2 Ba1 110.92(15) . .
O3 Mo1 O2 Ba1 8.48(15) . .
O8 Mo1 O2 Ba1 -117.8(4) . .
O9 Mo1 O2 Ba1 -152.27(14) . .
O1 Mo1 O2 Ba1 -74.11(11) . .
Ba1 Mo1 O2 Ba1 75.75(9) 1_565 .
O15 Ba1 O2 Te2 -3.5(2) 3_645 4_565
O14 Ba1 O2 Te2 -165.52(19) 3_645 4_565
O4 Ba1 O2 Te2 -107.71(17) 1_545 4_565
O3 Ba1 O2 Te2 117.62(19) . 4_565
O5 Ba1 O2 Te2 176.30(16) 1_545 4_565
O12 Ba1 O2 Te2 58.97(15) 3_655 4_565
O7 Ba1 O2 Te2 3.09(12) 4_565 4_565
O11 Ba1 O2 Te2 110.46(14) 3_655 4_565
O6 Ba1 O2 Te2 -47.06(14) 4_565 4_565
Mo2 Ba1 O2 Te2 77.72(13) 3_655 4_565
Mo2 Ba1 O2 Te2 -98.1(2) 3_645 4_565
O15 Ba1 O2 Mo1 -127.29(13) 3_645 .
O14 Ba1 O2 Mo1 70.6(3) 3_645 .
O4 Ba1 O2 Mo1 128.46(13) 1_545 .
O3 Ba1 O2 Mo1 -6.22(11) . .
O5 Ba1 O2 Mo1 52.46(13) 1_545 .
O12 Ba1 O2 Mo1 -64.86(12) 3_655 .
O7 Ba1 O2 Mo1 -120.74(17) 4_565 .
O11 Ba1 O2 Mo1 -13.37(15) 3_655 .
O6 Ba1 O2 Mo1 -170.89(13) 4_565 .
Mo2 Ba1 O2 Mo1 -46.11(11) 3_655 .
Mo2 Ba1 O2 Mo1 138.04(11) 3_645 .
O15 Ba1 O2 Te1 128.03(16) 3_645 .
O14 Ba1 O2 Te1 -34.0(3) 3_645 .
O4 Ba1 O2 Te1 23.79(14) 1_545 .
O3 Ba1 O2 Te1 -110.89(17) . .
O5 Ba1 O2 Te1 -52.21(16) 1_545 .
O12 Ba1 O2 Te1 -169.54(16) 3_655 .
O7 Ba1 O2 Te1 134.6(2) 4_565 .
O11 Ba1 O2 Te1 -118.04(16) 3_655 .
O6 Ba1 O2 Te1 84.44(16) 4_565 .
Mo2 Ba1 O2 Te1 -150.79(13) 3_655 .
Mo2 Ba1 O2 Te1 33.4(3) 3_645 .
O4 Mo1 O3 Ba2 114.9(2) . .
O8 Mo1 O3 Ba2 8.0(3) . .
O2 Mo1 O3 Ba2 -155.3(2) . .
O9 Mo1 O3 Ba2 -106.6(3) . .
O1 Mo1 O3 Ba2 -81.7(2) . .
Ba1 Mo1 O3 Ba2 93.2(2) 1_565 .
O4 Mo1 O3 Ba1 -99.14(19) . .
O8 Mo1 O3 Ba1 153.94(16) . .
O2 Mo1 O3 Ba1 -9.39(16) . .
O9 Mo1 O3 Ba1 39.3(4) . .
O1 Mo1 O3 Ba1 64.27(16) . .
Ba1 Mo1 O3 Ba1 -120.87(16) 1_565 .
O16 Ba2 O3 Mo1 -118.7(2) 2_675 .
O6 Ba2 O3 Mo1 54.9(2) 1_545 .
O12 Ba2 O3 Mo1 27.7(4) 2_665 .
O11 Ba2 O3 Mo1 174.9(3) 3_655 .
O5 Ba2 O3 Mo1 -56.4(2) . .
O7 Ba2 O3 Mo1 -3.8(2) . .
O10 Ba2 O3 Mo1 165.7(2) 3_655 .
O15 Ba2 O3 Mo1 104.3(2) 2_665 .
O14 Ba2 O3 Mo1 -122.9(3) 3_655 .
Mo4 Ba2 O3 Mo1 73.8(2) 1_545 .
Mo3 Ba2 O3 Mo1 -86.9(2) 2_675 .
O16 Ba2 O3 Ba1 95.56(18) 2_675 .
O6 Ba2 O3 Ba1 -90.83(15) 1_545 .
O12 Ba2 O3 Ba1 -117.96(19) 2_665 .
O11 Ba2 O3 Ba1 29.20(12) 3_655 .
O5 Ba2 O3 Ba1 157.94(17) . .
O7 Ba2 O3 Ba1 -149.47(14) . .
O10 Ba2 O3 Ba1 19.98(18) 3_655 .
O15 Ba2 O3 Ba1 -41.40(18) 2_665 .
O14 Ba2 O3 Ba1 91.44(15) 3_655 .
Mo4 Ba2 O3 Ba1 -71.91(12) 1_545 .
Mo3 Ba2 O3 Ba1 127.40(11) 2_675 .
O15 Ba1 O3 Mo1 118.5(2) 3_645 .
O14 Ba1 O3 Mo1 -146.67(17) 3_645 .
O4 Ba1 O3 Mo1 -32.8(2) 1_545 .
O5 Ba1 O3 Mo1 -103.0(2) 1_545 .
O12 Ba1 O3 Mo1 116.1(2) 3_655 .
O7 Ba1 O3 Mo1 56.61(19) 4_565 .
O2 Ba1 O3 Mo1 8.16(14) . .
O11 Ba1 O3 Mo1 -178.9(2) 3_655 .
O6 Ba1 O3 Mo1 31.9(3) 4_565 .
Mo2 Ba1 O3 Mo1 144.0(2) 3_655 .
Mo2 Ba1 O3 Mo1 -154.12(10) 3_645 .
O15 Ba1 O3 Ba2 -91.68(14) 3_645 .
O14 Ba1 O3 Ba2 3.11(19) 3_645 .
O4 Ba1 O3 Ba2 116.93(14) 1_545 .
O5 Ba1 O3 Ba2 46.82(15) 1_545 .
O12 Ba1 O3 Ba2 -94.08(16) 3_655 .
O7 Ba1 O3 Ba2 -153.61(15) 4_565 .
O2 Ba1 O3 Ba2 157.94(19) . .
O11 Ba1 O3 Ba2 -29.13(12) 3_655 .
O6 Ba1 O3 Ba2 -178.28(12) 4_565 .
Mo2 Ba1 O3 Ba2 -66.21(11) 3_655 .
Mo2 Ba1 O3 Ba2 -4.3(2) 3_645 .
O3 Mo1 O4 Ba1 -32.5(2) . 1_565
O8 Mo1 O4 Ba1 73.2(2) . 1_565
O2 Mo1 O4 Ba1 -122.38(17) . 1_565
O9 Mo1 O4 Ba1 163.80(17) . 1_565
O1 Mo1 O4 Ba1 -139.0(5) . 1_565
O6 Mo4 O5 Ba1 -116.0(2) . 1_565
O1 Mo4 O5 Ba1 -8.4(2) 1_565 1_565
O7 Mo4 O5 Ba1 149.9(2) . 1_565
O18 Mo4 O5 Ba1 111.8(4) . 1_565
O8 Mo4 O5 Ba1 77.94(19) . 1_565
Ba2 Mo4 O5 Ba1 -94.99(19) 1_565 1_565
O6 Mo4 O5 Ba2 105.57(19) . .
O1 Mo4 O5 Ba2 -146.88(17) 1_565 .
O7 Mo4 O5 Ba2 11.51(18) . .
O18 Mo4 O5 Ba2 -26.6(5) . .
O8 Mo4 O5 Ba2 -60.49(17) . .
Ba2 Mo4 O5 Ba2 126.58(19) 1_565 .
Ba1 Mo4 O5 Ba2 -138.4(3) 1_565 .
O16 Ba2 O5 Mo4 -127.8(2) 2_675 .
O3 Ba2 O5 Mo4 95.4(2) . .
O6 Ba2 O5 Mo4 25.3(2) 1_545 .
O12 Ba2 O5 Mo4 -49.4(3) 2_665 .
O11 Ba2 O5 Mo4 143.67(18) 3_655 .
O7 Ba2 O5 Mo4 -9.93(16) . .
O10 Ba2 O5 Mo4 -157.00(15) 3_655 .
O15 Ba2 O5 Mo4 -5.5(5) 2_665 .
O14 Ba2 O5 Mo4 167.9(3) 3_655 .
Mo4 Ba2 O5 Mo4 51.0(2) 1_545 .
Mo3 Ba2 O5 Mo4 -104.49(19) 2_675 .
O16 Ba2 O5 Ba1 90.76(16) 2_675 1_565
O3 Ba2 O5 Ba1 -46.11(15) . 1_565
O6 Ba2 O5 Ba1 -116.19(15) 1_545 1_565
O12 Ba2 O5 Ba1 169.15(9) 2_665 1_565
O11 Ba2 O5 Ba1 2.2(2) 3_655 1_565
O7 Ba2 O5 Ba1 -151.4(2) . 1_565
O10 Ba2 O5 Ba1 61.5(2) 3_655 1_565
O15 Ba2 O5 Ba1 -147.0(3) 2_665 1_565
O14 Ba2 O5 Ba1 26.46(13) 3_655 1_565
Mo4 Ba2 O5 Ba1 -90.50(15) 1_545 1_565
Mo3 Ba2 O5 Ba1 114.03(16) 2_675 1_565
O5 Mo4 O6 Ba2 28.5(2) . 1_565
O1 Mo4 O6 Ba2 -78.5(2) 1_565 1_565
O7 Mo4 O6 Ba2 119.30(15) . 1_565
O18 Mo4 O6 Ba2 -169.47(18) . 1_565
O8 Mo4 O6 Ba2 156.3(5) . 1_565
Ba1 Mo4 O6 Ba2 -9.4(2) 1_565 1_565
O5 Mo4 O6 Ba1 -89.18(18) . 4_465
O1 Mo4 O6 Ba1 163.80(14) 1_565 4_465
O7 Mo4 O6 Ba1 1.6(2) . 4_465
O18 Mo4 O6 Ba1 72.86(16) . 4_465
O8 Mo4 O6 Ba1 38.6(7) . 4_465
Ba2 Mo4 O6 Ba1 -117.7(3) 1_565 4_465
Ba1 Mo4 O6 Ba1 -127.06(8) 1_565 4_465
O6 Mo4 O7 Te2 112.0(2) . .
O5 Mo4 O7 Te2 -144.28(19) . .
O1 Mo4 O7 Te2 -22.9(4) 1_565 .
O18 Mo4 O7 Te2 20.00(13) . .
O8 Mo4 O7 Te2 -56.86(14) . .
Ba2 Mo4 O7 Te2 152.35(9) 1_565 .
Ba1 Mo4 O7 Te2 -123.18(11) 1_565 .
O6 Mo4 O7 Ba1 -1.9(2) . 4_465
O5 Mo4 O7 Ba1 101.79(18) . 4_465
O1 Mo4 O7 Ba1 -136.8(3) 1_565 4_465
O18 Mo4 O7 Ba1 -93.93(15) . 4_465
O8 Mo4 O7 Ba1 -170.78(18) . 4_465
Ba2 Mo4 O7 Ba1 38.43(15) 1_565 4_465
Ba1 Mo4 O7 Ba1 122.90(9) 1_565 4_465
O6 Mo4 O7 Ba2 -114.20(15) . .
O5 Mo4 O7 Ba2 -10.52(17) . .
O1 Mo4 O7 Ba2 110.9(3) 1_565 .
O18 Mo4 O7 Ba2 153.76(15) . .
O8 Mo4 O7 Ba2 76.91(12) . .
Ba2 Mo4 O7 Ba2 -73.89(11) 1_565 .
Ba1 Mo4 O7 Ba2 10.58(16) 1_565 .
O16 Ba2 O7 Te2 -170.53(18) 2_675 .
O3 Ba2 O7 Te2 56.8(2) . .
O6 Ba2 O7 Te2 -18.54(19) 1_545 .
O12 Ba2 O7 Te2 -103.6(2) 2_665 .
O11 Ba2 O7 Te2 54.2(2) 3_655 .
O5 Ba2 O7 Te2 121.1(2) . .
O10 Ba2 O7 Te2 -103.5(3) 3_655 .
O15 Ba2 O7 Te2 -57.5(2) 2_665 .
O14 Ba2 O7 Te2 119.01(18) 3_655 .
Mo4 Ba2 O7 Te2 -2.08(17) 1_545 .
Mo3 Ba2 O7 Te2 -163.35(19) 2_675 .
O16 Ba2 O7 Mo4 76.01(15) 2_675 .
O3 Ba2 O7 Mo4 -56.65(15) . .
O6 Ba2 O7 Mo4 -131.99(14) 1_545 .
O12 Ba2 O7 Mo4 142.97(18) 2_665 .
O11 Ba2 O7 Mo4 -59.3(2) 3_655 .
O5 Ba2 O7 Mo4 7.63(13) . .
O10 Ba2 O7 Mo4 143.01(16) 3_655 .
O15 Ba2 O7 Mo4 -170.95(13) 2_665 .
O14 Ba2 O7 Mo4 5.6(2) 3_655 .
Mo4 Ba2 O7 Mo4 -115.54(13) 1_545 .
Mo3 Ba2 O7 Mo4 83.20(12) 2_675 .
O16 Ba2 O7 Ba1 -35.90(14) 2_675 4_465
O3 Ba2 O7 Ba1 -168.56(13) . 4_465
O6 Ba2 O7 Ba1 116.09(14) 1_545 4_465
O12 Ba2 O7 Ba1 31.06(11) 2_665 4_465
O11 Ba2 O7 Ba1 -171.18(15) 3_655 4_465
O5 Ba2 O7 Ba1 -104.29(16) . 4_465
O10 Ba2 O7 Ba1 31.1(3) 3_655 4_465
O15 Ba2 O7 Ba1 77.14(13) 2_665 4_465
O14 Ba2 O7 Ba1 -106.36(12) 3_655 4_465
Mo4 Ba2 O7 Ba1 132.55(10) 1_545 4_465
Mo3 Ba2 O7 Ba1 -28.71(9) 2_675 4_465
O4 Mo1 O8 Mo4 -42.8(3) . .
O3 Mo1 O8 Mo4 63.3(3) . .
O2 Mo1 O8 Mo4 -172.2(3) . .
O9 Mo1 O8 Mo4 -139.3(2) . .
O1 Mo1 O8 Mo4 146.2(2) . .
Ba1 Mo1 O8 Mo4 -5.0(2) 1_565 .
O6 Mo4 O8 Mo1 -162.2(5) . .
O5 Mo4 O8 Mo1 -32.4(3) . .
O1 Mo4 O8 Mo1 70.6(3) 1_565 .
O7 Mo4 O8 Mo1 -123.0(3) . .
O18 Mo4 O8 Mo1 161.7(3) . .
Ba2 Mo4 O8 Mo1 -18.4(4) 1_565 .
Ba1 Mo4 O8 Mo1 4.9(2) 1_565 .
O4 Mo1 O9 Te1 112.59(19) . .
O3 Mo1 O9 Te1 -26.7(4) . .
O8 Mo1 O9 Te1 -143.94(18) . .
O2 Mo1 O9 Te1 24.70(15) . .
O1 Mo1 O9 Te1 -52.47(15) . .
Ba1 Mo1 O9 Te1 127.08(12) 1_565 .
O4 Mo1 O9 Mo2 -104.5(3) . .
O3 Mo1 O9 Mo2 116.1(4) . .
O8 Mo1 O9 Mo2 -1.1(3) . .
O2 Mo1 O9 Mo2 167.6(3) . .
O1 Mo1 O9 Mo2 90.4(3) . .
Ba1 Mo1 O9 Mo2 -90.1(3) 1_565 .
O14 Mo2 O9 Te1 -110.12(18) . .
O12 Mo2 O9 Te1 27.4(4) . .
O13 Mo2 O9 Te1 146.68(16) . .
O11 Mo2 O9 Te1 -19.12(13) . .
O17 Mo2 O9 Te1 58.36(14) 1_545 .
Ba1 Mo2 O9 Te1 1.35(16) 3_654 .
Ba1 Mo2 O9 Te1 -123.45(11) 3_664 .
Ba2 Mo2 O9 Te1 -65.05(11) 3_654 .
O14 Mo2 O9 Mo1 103.7(3) . .
O12 Mo2 O9 Mo1 -118.8(4) . .
O13 Mo2 O9 Mo1 0.5(3) . .
O11 Mo2 O9 Mo1 -165.3(3) . .
O17 Mo2 O9 Mo1 -87.8(3) 1_545 .
Ba1 Mo2 O9 Mo1 -144.8(2) 3_654 .
Ba1 Mo2 O9 Mo1 90.4(3) 3_664 .
Ba2 Mo2 O9 Mo1 148.8(3) 3_654 .
O14 Mo2 O11 Te1 112.93(19) . .
O12 Mo2 O11 Te1 -143.73(18) . .
O13 Mo2 O11 Te1 -17.0(4) . .
O9 Mo2 O11 Te1 19.26(13) . .
O17 Mo2 O11 Te1 -58.13(14) 1_545 .
Ba1 Mo2 O11 Te1 -135.98(19) 3_654 .
Ba1 Mo2 O11 Te1 149.76(9) 3_664 .
Ba2 Mo2 O11 Te1 113.14(19) 3_654 .
O14 Mo2 O11 Ba2 -0.2(2) . 3_654
O12 Mo2 O11 Ba2 103.13(17) . 3_654
O13 Mo2 O11 Ba2 -130.2(3) . 3_654
O9 Mo2 O11 Ba2 -93.88(15) . 3_654
O17 Mo2 O11 Ba2 -171.27(17) 1_545 3_654
Ba1 Mo2 O11 Ba2 110.87(18) 3_654 3_654
Ba1 Mo2 O11 Ba2 36.62(15) 3_664 3_654
O14 Mo2 O11 Ba1 -111.09(14) . 3_654
O12 Mo2 O11 Ba1 -7.74(16) . 3_654
O13 Mo2 O11 Ba1 119.0(3) . 3_654
O9 Mo2 O11 Ba1 155.25(15) . 3_654
O17 Mo2 O11 Ba1 77.86(12) 1_545 3_654
Ba1 Mo2 O11 Ba1 -74.26(10) 3_664 3_654
Ba2 Mo2 O11 Ba1 -110.87(18) 3_654 3_654
O14 Mo2 O12 Ba2 -120.0(2) . 2_664
O13 Mo2 O12 Ba2 -12.9(3) . 2_664
O11 Mo2 O12 Ba2 147.2(2) . 2_664
O9 Mo2 O12 Ba2 103.8(4) . 2_664
O17 Mo2 O12 Ba2 74.2(2) 1_545 2_664
Ba1 Mo2 O12 Ba2 138.8(3) 3_654 2_664
Ba1 Mo2 O12 Ba2 -98.6(2) 3_664 2_664
Ba2 Mo2 O12 Ba2 -168.23(16) 3_654 2_664
O14 Mo2 O12 Ba1 101.21(19) . 3_654
O13 Mo2 O12 Ba1 -151.63(16) . 3_654
O11 Mo2 O12 Ba1 8.45(18) . 3_654
O9 Mo2 O12 Ba1 -35.0(5) . 3_654
O17 Mo2 O12 Ba1 -64.57(16) 1_545 3_654
Ba1 Mo2 O12 Ba1 122.65(17) 3_664 3_654
Ba2 Mo2 O12 Ba1 53.01(16) 3_654 3_654
O14 Mo2 O13 Mo3 44.5(3) . .
O12 Mo2 O13 Mo3 -62.6(3) . .
O11 Mo2 O13 Mo3 172.6(2) . .
O9 Mo2 O13 Mo3 138.5(2) . .
O17 Mo2 O13 Mo3 -148.3(2) 1_545 .
Ba1 Mo2 O13 Mo3 -92.3(2) 3_654 .
Ba1 Mo2 O13 Mo3 4.8(2) 3_664 .
Ba2 Mo2 O13 Mo3 69.8(3) 3_654 .
O16 Mo3 O13 Mo2 142.6(5) . .
O15 Mo3 O13 Mo2 30.3(2) . .
O17 Mo3 O13 Mo2 -71.7(3) . .
O10 Mo3 O13 Mo2 122.3(3) 4_465 .
O18 Mo3 O13 Mo2 -160.4(2) . .
Ba2 Mo3 O13 Mo2 22.7(4) 2_674 .
Ba2 Mo3 O13 Mo2 73.4(2) 2_664 .
O12 Mo2 O14 Ba1 30.9(2) . 3_664
O13 Mo2 O14 Ba1 -75.9(2) . 3_664
O11 Mo2 O14 Ba1 123.17(16) . 3_664
O9 Mo2 O14 Ba1 -165.37(18) . 3_664
O17 Mo2 O14 Ba1 153.8(5) 1_545 3_664
Ba1 Mo2 O14 Ba1 75.92(17) 3_654 3_664
Ba2 Mo2 O14 Ba1 123.0(3) 3_654 3_664
O12 Mo2 O14 Ba2 -92.08(18) . 3_654
O13 Mo2 O14 Ba2 161.16(15) . 3_654
O11 Mo2 O14 Ba2 0.2(2) . 3_654
O9 Mo2 O14 Ba2 71.67(17) . 3_654
O17 Mo2 O14 Ba2 30.8(7) 1_545 3_654
Ba1 Mo2 O14 Ba2 -47.04(16) 3_654 3_654
Ba1 Mo2 O14 Ba2 -123.0(3) 3_664 3_654
O16 Mo3 O15 Ba1 117.1(2) . 3_664
O17 Mo3 O15 Ba1 10.1(3) . 3_664
O10 Mo3 O15 Ba1 -154.9(2) 4_465 3_664
O18 Mo3 O15 Ba1 -108.0(4) . 3_664
O13 Mo3 O15 Ba1 -80.7(2) . 3_664
Ba2 Mo3 O15 Ba1 95.4(2) 2_674 3_664
Ba2 Mo3 O15 Ba1 -144.5(3) 2_664 3_664
O16 Mo3 O15 Ba2 -98.41(19) . 2_664
O17 Mo3 O15 Ba2 154.61(15) . 2_664
O10 Mo3 O15 Ba2 -10.39(16) 4_465 2_664
O18 Mo3 O15 Ba2 36.4(4) . 2_664
O13 Mo3 O15 Ba2 63.83(15) . 2_664
Ba2 Mo3 O15 Ba2 -120.16(15) 2_674 2_664
O15 Mo3 O16 Ba2 -30.9(2) . 2_674
O17 Mo3 O16 Ba2 74.8(2) . 2_674
O10 Mo3 O16 Ba2 -121.14(18) 4_465 2_674
O18 Mo3 O16 Ba2 165.12(17) . 2_674
O13 Mo3 O16 Ba2 -140.7(4) . 2_674
Ba2 Mo3 O16 Ba2 -77.11(16) 2_664 2_674
O16 Mo3 O17 Mo2 -46.3(3) . 1_565
O15 Mo3 O17 Mo2 58.9(3) . 1_565
O10 Mo3 O17 Mo2 -171.6(3) 4_465 1_565
O18 Mo3 O17 Mo2 -141.1(3) . 1_565
O13 Mo3 O17 Mo2 144.5(2) . 1_565
Ba2 Mo3 O17 Mo2 -6.8(2) 2_674 1_565
Ba2 Mo3 O17 Mo2 87.5(3) 2_664 1_565
O16 Mo3 O18 Te2 111.73(19) . .
O15 Mo3 O18 Te2 -24.1(4) . .
O17 Mo3 O18 Te2 -144.51(18) . .
O10 Mo3 O18 Te2 25.29(15) 4_465 .
O13 Mo3 O18 Te2 -52.48(15) . .
Ba2 Mo3 O18 Te2 125.43(12) 2_674 .
Ba2 Mo3 O18 Te2 3.70(18) 2_664 .
O16 Mo3 O18 Mo4 -106.4(3) . .
O15 Mo3 O18 Mo4 117.8(4) . .
O17 Mo3 O18 Mo4 -2.6(3) . .
O10 Mo3 O18 Mo4 167.2(3) 4_465 .
O13 Mo3 O18 Mo4 89.4(3) . .
Ba2 Mo3 O18 Mo4 -92.7(3) 2_674 .
Ba2 Mo3 O18 Mo4 145.6(2) 2_664 .
O6 Mo4 O18 Te2 -112.92(18) . .
O5 Mo4 O18 Te2 20.9(5) . .
O1 Mo4 O18 Te2 143.54(16) 1_565 .
O7 Mo4 O18 Te2 -19.82(13) . .
O8 Mo4 O18 Te2 56.71(14) . .
Ba2 Mo4 O18 Te2 -123.20(11) 1_565 .
Ba1 Mo4 O18 Te2 98.77(17) 1_565 .
O6 Mo4 O18 Mo3 101.9(3) . .
O5 Mo4 O18 Mo3 -124.3(4) . .
O1 Mo4 O18 Mo3 -1.6(3) 1_565 .
O7 Mo4 O18 Mo3 -165.0(3) . .
O8 Mo4 O18 Mo3 -88.5(3) . .
Ba2 Mo4 O18 Mo3 91.6(3) 1_565 .
Ba1 Mo4 O18 Mo3 -46.4(4) 1_565 .
Mo3 O10 Te1 O9 171.7(2) 4_565 .
Te2 O10 Te1 O9 69.14(17) 4_565 .
Ba2 O10 Te1 O9 -75.44(16) 3_654 .
Mo3 O10 Te1 O11 -106.2(2) 4_565 .
Te2 O10 Te1 O11 151.18(16) 4_565 .
Ba2 O10 Te1 O11 6.60(15) 3_654 .
Mo3 O10 Te1 O2 103.63(19) 4_565 .
Te2 O10 Te1 O2 1.05(15) 4_565 .
Ba2 O10 Te1 O2 -143.54(12) 3_654 .
Mo3 O10 Te1 Ba2 -112.8(2) 4_565 3_654
Te2 O10 Te1 Ba2 144.6(2) 4_565 3_654
Mo1 O9 Te1 O10 -93.57(18) . .
Mo2 O9 Te1 O10 108.96(15) . .
Mo1 O9 Te1 O11 177.57(18) . .
Mo2 O9 Te1 O11 20.10(13) . .
Mo1 O9 Te1 O2 -21.54(13) . .
Mo2 O9 Te1 O2 -179.01(16) . .
Mo1 O9 Te1 Ba2 -138.30(15) . 3_654
Mo2 O9 Te1 Ba2 64.23(10) . 3_654
Mo2 O11 Te1 O10 -116.15(16) . .
Ba2 O11 Te1 O10 -6.89(15) 3_654 .
Ba1 O11 Te1 O10 131.0(2) 3_654 .
Mo2 O11 Te1 O9 -21.37(14) . .
Ba2 O11 Te1 O9 87.90(15) 3_654 .
Ba1 O11 Te1 O9 -134.2(2) 3_654 .
Mo2 O11 Te1 O2 -55.4(3) . .
Ba2 O11 Te1 O2 53.9(3) 3_654 .
Ba1 O11 Te1 O2 -168.20(12) 3_654 .
Mo2 O11 Te1 Ba2 -109.26(19) . 3_654
Ba1 O11 Te1 Ba2 137.9(3) 3_654 3_654
Te2 O2 Te1 O10 -1.4(2) 4_565 .
Mo1 O2 Te1 O10 120.45(12) . .
Ba1 O2 Te1 O10 -133.11(15) . .
Te2 O2 Te1 O9 -102.15(18) 4_565 .
Mo1 O2 Te1 O9 19.67(13) . .
Ba1 O2 Te1 O9 126.11(18) . .
Te2 O2 Te1 O11 -66.1(3) 4_565 .
Mo1 O2 Te1 O11 55.7(2) . .
Ba1 O2 Te1 O11 162.19(19) . .
Te2 O2 Te1 Ba2 -28.97(16) 4_565 3_654
Mo1 O2 Te1 Ba2 92.85(9) . 3_654
Ba1 O2 Te1 Ba2 -160.71(11) . 3_654
Mo4 O7 Te2 O18 -22.00(14) . .
Ba1 O7 Te2 O18 90.74(15) 4_465 .
Ba2 O7 Te2 O18 -135.0(2) . .
Mo4 O7 Te2 O2 -116.69(16) . 4_465
Ba1 O7 Te2 O2 -3.96(16) 4_465 4_465
Ba2 O7 Te2 O2 130.3(2) . 4_465
Mo4 O7 Te2 O10 -57.3(3) . 4_465
Ba1 O7 Te2 O10 55.4(3) 4_465 4_465
Ba2 O7 Te2 O10 -170.31(12) . 4_465
Mo4 O7 Te2 Ba1 -112.7(2) . 4_465
Ba2 O7 Te2 Ba1 134.3(3) . 4_465
Mo3 O18 Te2 O7 177.70(17) . .
Mo4 O18 Te2 O7 21.04(14) . .
Mo3 O18 Te2 O2 -93.68(17) . 4_465
Mo4 O18 Te2 O2 109.66(15) . 4_465
Mo3 O18 Te2 O10 -22.05(12) . 4_465
Mo4 O18 Te2 O10 -178.70(16) . 4_465
Mo3 O18 Te2 Ba1 -138.31(14) . 4_465
Mo4 O18 Te2 Ba1 65.03(10) . 4_465
